data_7038863
loop_
_publ_author_name
'Karwasara, Surendar'
'Jha, Chandan Kumar'
'Sinhababu, Soumen'
'Nagendran, Selvarajan'

_publ_section_title
;
 O,S-Heterocyclic stannylenes: synthesis and reactivity.
;
_journal_issue 17
_journal_name_full 'Dalton transactions (Cambridge, England : 2003)'
_journal_page_first 7200
_journal_page_last 7204
_journal_paper_doi 10.1039/c6dt01013j
_journal_volume 45
_journal_year 2016
_chemical_formula_moiety 'C20 H16 N4 O4 S4 Sn'
_chemical_formula_sum 'C20 H16 N4 O4 S4 Sn'
_chemical_formula_weight 623.32
_chemical_name_systematic
; 
 ? 
;
_space_group_IT_number 86
_symmetry_cell_setting tetragonal
_symmetry_space_group_name_Hall '-P 4bc'
_symmetry_space_group_name_H-M 'P 42/n :2'
_atom_sites_solution_hydrogens geom
_atom_sites_solution_primary direct
_atom_sites_solution_secondary difmap
_audit_creation_method SHELXL-97
_audit_update_record
;
2015-10-13 deposited with the CCDC.
2016-03-17 downloaded from the CCDC.
;
_cell_angle_alpha 90.00
_cell_angle_beta 90.00
_cell_angle_gamma 90.00
_cell_formula_units_Z 2
_cell_length_a 9.2261(11)
_cell_length_b 9.2261(11)
_cell_length_c 12.741(3)
_cell_measurement_reflns_used 953
_cell_measurement_temperature 200(2)
_cell_measurement_theta_max 25.000
_cell_measurement_theta_min 1.27
_cell_volume 1084.5(3)
_computing_cell_refinement 'Bruker SMART'
_computing_data_collection 'Bruker SMART'
_computing_data_reduction 'Bruker SAINT'
_computing_molecular_graphics 'Bruker SHELXTL'
_computing_publication_material 'Bruker SHELXTL'
_computing_structure_refinement 'SHELXL-97 (Sheldrick, 1997)'
_computing_structure_solution 'SHELXS-97 (Sheldrick, 1990)'
_diffrn_ambient_temperature 200(2)
_diffrn_measured_fraction_theta_full 0.999
_diffrn_measured_fraction_theta_max 0.999
_diffrn_measurement_device_type 'CCD area detector'
_diffrn_measurement_method 'phi and omega scans'
_diffrn_radiation_monochromator graphite
_diffrn_radiation_source 'fine-focus sealed tube'
_diffrn_radiation_type MoK\a
_diffrn_radiation_wavelength 0.71073
_diffrn_reflns_av_R_equivalents 0.0627
_diffrn_reflns_av_sigmaI/netI 0.0454
_diffrn_reflns_limit_h_max 10
_diffrn_reflns_limit_h_min -10
_diffrn_reflns_limit_k_max 10
_diffrn_reflns_limit_k_min -10
_diffrn_reflns_limit_l_max 15
_diffrn_reflns_limit_l_min -14
_diffrn_reflns_number 5581
_diffrn_reflns_theta_full 24.95
_diffrn_reflns_theta_max 24.95
_diffrn_reflns_theta_min 2.73
_exptl_absorpt_coefficient_mu 1.602
_exptl_absorpt_correction_T_max 0.555
_exptl_absorpt_correction_T_min 0.462
_exptl_absorpt_correction_type multi-scan
_exptl_absorpt_process_details '(SADABS; Bruker, 2000)'
_exptl_crystal_colour yellow
_exptl_crystal_density_diffrn 1.909
_exptl_crystal_density_method 'not measured'
_exptl_crystal_description bolock
_exptl_crystal_F_000 620.0
_exptl_crystal_size_max 0.488
_exptl_crystal_size_mid 0.415
_exptl_crystal_size_min 0.367
_refine_diff_density_max 0.844
_refine_diff_density_min -0.965
_refine_diff_density_rms 0.118
_refine_ls_extinction_method none
_refine_ls_goodness_of_fit_ref 1.282
_refine_ls_hydrogen_treatment constr
_refine_ls_matrix_type full
_refine_ls_number_parameters 75
_refine_ls_number_reflns 953
_refine_ls_number_restraints 0
_refine_ls_restrained_S_all 1.282
_refine_ls_R_factor_all 0.0777
_refine_ls_R_factor_gt 0.0665
_refine_ls_shift/su_max 0.000
_refine_ls_shift/su_mean 0.000
_refine_ls_structure_factor_coef Fsqd
_refine_ls_weighting_details 'calc w=1/[\s^2^(Fo^2^)+(0.0517P)^2^+2.3490P] where P=(Fo^2^+2Fc^2^)/3'
_refine_ls_weighting_scheme calc
_refine_ls_wR_factor_gt 0.1297
_refine_ls_wR_factor_ref 0.1345
_reflns_number_gt 848
_reflns_number_total 953
_reflns_threshold_expression >2sigma(I)
_cod_data_source_file c6dt01013j2.cif
_cod_data_source_block sursn17m
_cod_depositor_comments 'Adding full bibliography for 7038861--7038866.cif.'
_cod_original_cell_volume 1084.5(4)
_cod_original_sg_symbol_H-M 'P 42/n'
_cod_database_code 7038863

loop_
_symmetry_equiv_pos_as_xyz
'x, y, z'
'-x+1/2, -y+1/2, z'
'-y, x+1/2, z+1/2'
'y+1/2, -x, z+1/2'
'-x, -y, -z'
'x-1/2, y-1/2, -z'
'y, -x-1/2, -z-1/2'
'-y-1/2, x, -z-1/2'

loop_
_atom_site_label
_atom_site_type_symbol
_atom_site_fract_x
_atom_site_fract_y
_atom_site_fract_z
_atom_site_U_iso_or_equiv
_atom_site_adp_type
_atom_site_occupancy
_atom_site_symmetry_multiplicity
_atom_site_calc_flag
_atom_site_refinement_flags
Sn1 Sn 0.2500 0.2500 0.2500 0.0332(4) Uani 1 4 d S
S1 S 0.2973(2) 0.5055(2) 0.18428(14) 0.0417(5) Uani 1 1 d .
O1 O 0.0970(5) 0.2938(5) 0.1027(4) 0.0400(12) Uani 1 1 d .
N1 N 0.1501(6) 0.3801(6) 0.0295(4) 0.0298(13) Uani 1 1 d .
C1 C 0.2517(8) 0.4842(7) 0.0542(5) 0.0339(16) Uani 1 1 d .
C3 C 0.2608(9) 0.5471(8) -0.1282(6) 0.0442(19) Uani 1 1 d .
H3 H 0.3003 0.6030 -0.1818 0.053 Uiso 1 1 calc R
C4 C 0.1561(9) 0.4443(8) -0.1502(5) 0.0434(19) Uani 1 1 d .
H4 H 0.1213 0.4328 -0.2182 0.052 Uiso 1 1 calc R
C5 C 0.1053(7) 0.3608(8) -0.0714(5) 0.0344(17) Uani 1 1 d .
H5 H 0.0382 0.2885 -0.0862 0.041 Uiso 1 1 calc R
C2 C 0.3055(9) 0.5657(8) -0.0277(6) 0.0439(19) Uani 1 1 d .
H2 H 0.3750 0.6360 -0.0136 0.053 Uiso 1 1 calc R

loop_
_atom_site_aniso_label
_atom_site_aniso_U_11
_atom_site_aniso_U_22
_atom_site_aniso_U_33
_atom_site_aniso_U_23
_atom_site_aniso_U_13
_atom_site_aniso_U_12
Sn1 0.0336(4) 0.0336(4) 0.0323(5) 0.000 0.000 0.000
S1 0.0540(12) 0.0385(11) 0.0327(10) -0.0025(8) -0.0080(9) -0.0055(9)
O1 0.039(3) 0.047(3) 0.034(3) 0.002(2) 0.000(2) -0.007(2)
N1 0.030(3) 0.034(3) 0.026(3) 0.002(2) 0.001(2) 0.000(3)
C1 0.040(4) 0.027(4) 0.035(4) -0.003(3) -0.006(3) 0.003(3)
C3 0.055(5) 0.039(4) 0.039(4) 0.019(3) 0.002(4) 0.000(4)
C4 0.058(5) 0.048(5) 0.024(4) -0.001(3) -0.007(4) 0.005(4)
C5 0.034(4) 0.037(4) 0.032(4) -0.005(3) -0.010(3) 0.002(3)
C2 0.045(5) 0.037(4) 0.049(5) 0.008(4) 0.001(4) -0.009(4)

loop_
_atom_type_symbol
_atom_type_description
_atom_type_scat_dispersion_real
_atom_type_scat_dispersion_imag
_atom_type_scat_source
C C 0.0033 0.0016 'International Tables Vol C Tables 4.2.6.8 and 6.1.1.4'
H H 0.0000 0.0000 'International Tables Vol C Tables 4.2.6.8 and 6.1.1.4'
N N 0.0061 0.0033 'International Tables Vol C Tables 4.2.6.8 and 6.1.1.4'
O O 0.0106 0.0060 'International Tables Vol C Tables 4.2.6.8 and 6.1.1.4'
S S 0.1246 0.1234 'International Tables Vol C Tables 4.2.6.8 and 6.1.1.4'
Sn Sn -0.6537 1.4246 'International Tables Vol C Tables 4.2.6.8 and 6.1.1.4'

loop_
_geom_angle_atom_site_label_1
_geom_angle_atom_site_label_2
_geom_angle_atom_site_label_3
_geom_angle
_geom_angle_site_symmetry_1
_geom_angle_site_symmetry_3
O1 Sn1 O1 128.34(15) 7_566 .
O1 Sn1 O1 128.34(15) 7_566 2
O1 Sn1 O1 76.1(2) . 2
O1 Sn1 O1 76.1(2) 7_566 8_656
O1 Sn1 O1 128.34(15) . 8_656
O1 Sn1 O1 128.34(15) 2 8_656
O1 Sn1 S1 71.63(12) 7_566 7_566
O1 Sn1 S1 147.01(13) . 7_566
O1 Sn1 S1 71.37(13) 2 7_566
O1 Sn1 S1 78.22(13) 8_656 7_566
O1 Sn1 S1 147.01(13) 7_566 2
O1 Sn1 S1 78.22(13) . 2
O1 Sn1 S1 71.63(12) 2 2
O1 Sn1 S1 71.37(13) 8_656 2
S1 Sn1 S1 96.24(2) 7_566 2
O1 Sn1 S1 71.37(13) 7_566 .
O1 Sn1 S1 71.63(12) . .
O1 Sn1 S1 78.22(13) 2 .
O1 Sn1 S1 147.01(13) 8_656 .
S1 Sn1 S1 96.24(2) 7_566 .
S1 Sn1 S1 141.50(8) 2 .
O1 Sn1 S1 78.22(13) 7_566 8_656
O1 Sn1 S1 71.37(13) . 8_656
O1 Sn1 S1 147.01(13) 2 8_656
O1 Sn1 S1 71.63(12) 8_656 8_656
S1 Sn1 S1 141.50(8) 7_566 8_656
S1 Sn1 S1 96.24(2) 2 8_656
S1 Sn1 S1 96.24(2) . 8_656
C1 S1 Sn1 99.7(2) . .
N1 O1 Sn1 116.0(4) . .
O1 N1 C5 118.4(6) . .
O1 N1 C1 120.7(5) . .
C5 N1 C1 120.9(6) . .
N1 C1 C2 116.8(6) . .
N1 C1 S1 117.8(5) . .
C2 C1 S1 125.4(6) . .
C2 C3 C4 119.4(7) . .
C2 C3 H3 120.3 . .
C4 C3 H3 120.3 . .
C5 C4 C3 118.9(7) . .
C5 C4 H4 120.6 . .
C3 C4 H4 120.6 . .
C4 C5 N1 121.5(7) . .
C4 C5 H5 119.2 . .
N1 C5 H5 119.2 . .
C3 C2 C1 122.5(7) . .
C3 C2 H2 118.8 . .
C1 C2 H2 118.8 . .

loop_
_geom_bond_atom_site_label_1
_geom_bond_atom_site_label_2
_geom_bond_distance
_geom_bond_site_symmetry_2
Sn1 O1 2.383(5) 7_566
Sn1 O1 2.383(5) .
Sn1 O1 2.383(5) 2
Sn1 O1 2.383(5) 8_656
Sn1 S1 2.540(2) 7_566
Sn1 S1 2.540(2) 2
Sn1 S1 2.540(2) .
Sn1 S1 2.540(2) 8_656
S1 C1 1.721(7) .
O1 N1 1.321(7) .
N1 C5 1.361(8) .
N1 C1 1.379(8) .
C1 C2 1.379(10) .
C3 C2 1.356(10) .
C3 C4 1.383(10) .
C3 H3 0.9300 .
C4 C5 1.350(10) .
C4 H4 0.9300 .
C5 H5 0.9300 .
C2 H2 0.9300 .

loop_
_geom_torsion_atom_site_label_1
_geom_torsion_atom_site_label_2
_geom_torsion_atom_site_label_3
_geom_torsion_atom_site_label_4
_geom_torsion
_geom_torsion_site_symmetry_1
O1 Sn1 S1 C1 -170.7(3) 7_566
O1 Sn1 S1 C1 -27.4(3) .
O1 Sn1 S1 C1 51.7(3) 2
O1 Sn1 S1 C1 -160.9(3) 8_656
S1 Sn1 S1 C1 121.1(3) 7_566
S1 Sn1 S1 C1 12.9(2) 2
S1 Sn1 S1 C1 -95.4(2) 8_656
O1 Sn1 O1 N1 78.9(3) 7_566
O1 Sn1 O1 N1 -49.4(4) 2
O1 Sn1 O1 N1 -177.6(4) 8_656
S1 Sn1 O1 N1 -39.8(5) 7_566
S1 Sn1 O1 N1 -123.1(4) 2
S1 Sn1 O1 N1 32.6(4) .
S1 Sn1 O1 N1 136.1(4) 8_656
Sn1 O1 N1 C5 151.1(5) .
Sn1 O1 N1 C1 -26.9(7) .
O1 N1 C1 C2 177.5(6) .
C5 N1 C1 C2 -0.5(10) .
O1 N1 C1 S1 -4.3(8) .
C5 N1 C1 S1 177.7(5) .
Sn1 S1 C1 N1 28.4(6) .
Sn1 S1 C1 C2 -153.5(6) .
C2 C3 C4 C5 -2.6(12) .
C3 C4 C5 N1 2.9(11) .
O1 N1 C5 C4 -179.4(6) .
C1 N1 C5 C4 -1.4(10) .
C4 C3 C2 C1 0.8(12) .
N1 C1 C2 C3 0.7(11) .
S1 C1 C2 C3 -177.4(6) .
